data_4107441
loop_
_publ_author_name
'Christophe Aronica'
'Guillaume Chastanet'
'Ekaterina Zueva'
'Serguei A. Borshch'
'Juan M. Clemente-Juan'
'Dominique Luneau'

_publ_section_title
;
 A Mixed-Valence Polyoxovanadate(III,IV) Cluster with a Calixarene Cap
 Exhibiting Ferromagnetic V(III)-V(IV) Interactions
;
_journal_name_full 'Journal of the American Chemical Society'
_journal_page_first 2365
_journal_page_last 2371
_journal_paper_doi 10.1021/ja078030q
_journal_volume 130
_journal_year 2008
_chemical_formula_moiety 'C53 H85 N1 O19 V6'
_chemical_formula_sum 'C53 H85 N O19 V6'
_chemical_formula_weight 1345.89
_space_group_IT_number 12
_symmetry_cell_setting monoclinic
_symmetry_space_group_name_Hall '-C 2y'
_symmetry_space_group_name_H-M 'C 1 2/m 1'
_atom_sites_solution_hydrogens geom
_atom_sites_solution_primary direct
_audit_creation_date 05-07-08
_audit_creation_method CRYSTALS_ver_12.50
_cell_angle_alpha 90
_cell_angle_beta 104.356(5)
_cell_angle_gamma 90
_cell_formula_units_Z 4
_cell_length_a 28.885(5)
_cell_length_b 15.613(5)
_cell_length_c 15.789(5)
_cell_measurement_reflns_used 746
_cell_measurement_temperature 298
_cell_measurement_theta_max 27.9
_cell_measurement_theta_min 0.1
_cell_volume 6898(3)
_computing_cell_refinement 'USER DEFINED CELL REFINEMENT'
_computing_data_collection 'USER DEFINED DATA COLLECTION'
_computing_data_reduction 'USER DEFINED DATA REDUCTION'
_computing_molecular_graphics 'CAMERON (Watkin et al., 1996)'
_computing_publication_material 'CRYSTALS (Betteridge et al., 2003)'
_computing_structure_refinement 'CRYSTALS (Betteridge et al., 2003)'
_computing_structure_solution 'SHELXS 86 (Sheldrick, 1986)'
_diffrn_ambient_temperature 293
_diffrn_measured_fraction_theta_full 0.984
_diffrn_measured_fraction_theta_max 0.979
_diffrn_measurement_device_type Unknown
_diffrn_measurement_method \w/2\q
_diffrn_radiation_monochromator graphite
_diffrn_radiation_type 'Mo K\a'
_diffrn_radiation_wavelength 0.71069
_diffrn_reflns_av_R_equivalents 0.040
_diffrn_reflns_limit_h_max 37
_diffrn_reflns_limit_h_min -37
_diffrn_reflns_limit_k_max 18
_diffrn_reflns_limit_k_min -20
_diffrn_reflns_limit_l_max 20
_diffrn_reflns_limit_l_min -20
_diffrn_reflns_number 13740
_diffrn_reflns_theta_full 25.904
_diffrn_reflns_theta_max 27.853
_diffrn_reflns_theta_min 1.331
_diffrn_standards_number 0
_exptl_absorpt_coefficient_mu 0.840
_exptl_absorpt_correction_T_max 1.0000
_exptl_absorpt_correction_T_min 1.0000
_exptl_absorpt_correction_type none
_exptl_crystal_colour green
_exptl_crystal_density_diffrn 1.279
_exptl_crystal_description plate
_exptl_crystal_F_000 2286
_exptl_crystal_size_max 0.1
_exptl_crystal_size_mid 0.1
_exptl_crystal_size_min 0.1
_refine_diff_density_max 1.78
_refine_diff_density_min -0.52
_refine_ls_extinction_method none
_refine_ls_goodness_of_fit_ref 1.0715
_refine_ls_hydrogen_treatment noref
_refine_ls_matrix_type full
_refine_ls_number_parameters 388
_refine_ls_number_reflns 4032
_refine_ls_number_restraints 0
_refine_ls_R_factor_all 0.1390
_refine_ls_R_factor_gt 0.0738
_refine_ls_shift/su_max 0.000661
_refine_ls_structure_factor_coef F
_refine_ls_weighting_details
;
 Method, part 1, Chebychev polynomial, (Watkin, 1994, Prince, 1982) 
 [weight] = 1.0/[A~0~*T~0~(x)+A~1~*T~1~(x) ... +A~n-1~]*T~n-1~(x)] 
 where A~i~ are the Chebychev coefficients listed below and x= Fcalc/Fmax 
 Method = Robust Weighting (Prince, 1982) 
 W = [weight] * [1-(deltaF/6*sigmaF)^2^]^2^ 
 A~i~ are: 
 1.27 0.867 0.904 
;
_refine_ls_weighting_scheme calc
_refine_ls_wR_factor_all 0.1221
_refine_ls_wR_factor_gt 0.0803
_refine_ls_wR_factor_ref 0.0803
_reflns_limit_h_max 36
_reflns_limit_h_min -37
_reflns_limit_k_max 20
_reflns_limit_k_min 0
_reflns_limit_l_max 20
_reflns_limit_l_min 0
_reflns_number_gt 4032
_reflns_number_total 8349
_reflns_threshold_expression I>3.00u(I)
_cod_data_source_file ja078030q-file004.cif
_cod_data_source_block CRYSTALS_cif
_cod_original_sg_symbol_H-M 'C 1 2/m 1 '
_cod_original_formula_sum 'C53 H85 N1 O19 V6'
_cod_database_code 4107441

loop_
_symmetry_equiv_pos_as_xyz
x,y,z
-x,-y,-z
x+1/2,y+1/2,z
-x+1/2,-y+1/2,-z
-x,y,-z
x,-y,z
-x+1/2,y+1/2,-z
x+1/2,-y+1/2,z

loop_
_atom_site_label
_atom_site_type_symbol
_atom_site_fract_x
_atom_site_fract_y
_atom_site_fract_z
_atom_site_U_iso_or_equiv
_atom_site_occupancy
_atom_site_adp_type
_atom_site_refinement_flags_posn
_atom_site_refinement_flags_adp
V1 V 0.74507(3) 0.0000 0.25054(6) 0.0390 1.0000 Uani S T
V4 V 0.66761(4) 0.0000 0.06782(7) 0.0485 1.0000 Uani S T
V3 V 0.67013(4) 0.0000 0.36704(7) 0.0450 1.0000 Uani S T
V2 V 0.58658(4) 0.0000 0.18244(7) 0.0504 1.0000 Uani S T
V5 V 0.66878(3) -0.15092(5) 0.21729(5) 0.0479 1.0000 Uani . .
O2 O 0.52933(17) 0.0000 0.1613(4) 0.0703 1.0000 Uani S T
O4 O 0.67315(19) 0.0000 0.4692(3) 0.0642 1.0000 Uani S T
O7 O 0.74240(14) 0.0000 0.3727(3) 0.0429 1.0000 Uani S T
C23 C 0.8723(2) 0.0000 0.5624(4) 0.0544 1.0000 Uani S T
O8 O 0.73944(14) 0.0000 0.1246(3) 0.0421 1.0000 Uani S T
O9 O 0.74122(10) -0.1256(2) 0.24879(18) 0.0431 1.0000 Uani . .
O14 O 0.66846(11) 0.1262(2) 0.0924(2) 0.0514 1.0000 Uani . .
O5 O 0.66954(18) 0.0000 -0.0331(3) 0.0695 1.0000 Uani S T
O13 O 0.67021(11) -0.1261(2) 0.3428(2) 0.0510 1.0000 Uani . .
C20 C 0.7840(2) 0.0000 0.4372(4) 0.0413 1.0000 Uani S T
C10 C 0.80520(15) -0.1925(3) 0.3529(3) 0.0477 1.0000 Uani . .
C19 C 0.78493(15) -0.1631(3) 0.4282(3) 0.0472 1.0000 Uani . .
C21 C 0.80602(16) -0.0787(3) 0.4665(3) 0.0473 1.0000 Uani . .
C14 C 0.80322(15) -0.1934(3) 0.1974(3) 0.0496 1.0000 Uani . .
C2 C 0.80193(15) -0.0788(4) 0.0840(3) 0.0497 1.0000 Uani . .
O6 O 0.67092(14) -0.2532(3) 0.2179(3) 0.0694 1.0000 Uani . .
C8 C 0.78144(16) -0.1637(3) 0.1040(3) 0.0508 1.0000 Uani . .
O12 O 0.59865(15) 0.0000 0.0620(3) 0.0577 1.0000 Uani S T
O11 O 0.59907(11) -0.1277(3) 0.1873(2) 0.0579 1.0000 Uani . .
O3 O 0.82465(18) 0.0000 0.2839(3) 0.0638 1.0000 Uani S T
C1 C 0.7804(2) 0.0000 0.0945(4) 0.0492 1.0000 Uani S T
C9 C 0.78239(15) -0.1730(3) 0.2663(3) 0.0445 1.0000 Uani . .
O10 O 0.60036(15) 0.0000 0.3145(3) 0.0559 1.0000 Uani S T
C4 C 0.8680(2) 0.0000 0.0483(5) 0.0640 1.0000 Uani S T
C22 C 0.84969(17) -0.0758(3) 0.5297(3) 0.0529 1.0000 Uani . .
C12 C 0.87099(18) -0.2587(4) 0.3030(4) 0.0594 1.0000 Uani . .
C3 C 0.84529(18) -0.0764(4) 0.0604(4) 0.0609 1.0000 Uani . .
C15 C 0.91966(19) -0.3050(5) 0.3222(5) 0.0759 1.0000 Uani . .
C27 C 0.6438(2) 0.1817(5) 0.0260(4) 0.0768 1.0000 Uani . .
N1 N 0.7505(3) 0.5000 0.2489(5) 0.0806 1.0000 Uani S T
C13 C 0.84680(17) -0.2358(4) 0.2177(3) 0.0572 1.0000 Uani . .
O1 O 0.67163(13) 0.0000 0.2190(3) 0.0410 1.0000 Uani S T
C24 C 0.9215(3) 0.0000 0.6291(6) 0.0697 1.0000 Uani S T
C11 C 0.84881(17) -0.2358(4) 0.3688(3) 0.0566 1.0000 Uani . .
C26 C 0.9264(5) 0.0733(10) 0.6912(11) 0.2229 1.0000 Uani . .
C28 C 0.6441(2) -0.1810(5) 0.3844(4) 0.0770 1.0000 Uani . .
C16 C 0.9261(5) -0.3635(12) 0.3976(11) 0.1977 1.0000 Uani . .
C5 C 0.9167(3) 0.0000 0.0242(8) 0.0901 1.0000 Uani S T
C17 C 0.9245(4) -0.3623(11) 0.2488(9) 0.1831 1.0000 Uani . .
C29 C 0.5627(3) 0.0000 -0.0160(6) 0.1003 1.0000 Uani S T
C30 C 0.5636(2) -0.1888(6) 0.1660(7) 0.1068 1.0000 Uani . .
C31 C 0.5643(3) 0.0000 0.3591(6) 0.1006 1.0000 Uani S T
C6 C 0.9517(4) 0.0000 0.1015(15) 0.3425 1.0000 Uani S T
C18 C 0.9569(4) -0.2412(11) 0.337(2) 0.3336 1.0000 Uani . .
C7 C 0.9215(6) -0.0708(12) -0.0290(18) 0.2836 1.0000 Uani . .
C25 C 0.9581(4) 0.0000 0.5850(14) 0.3050 1.0000 Uani S T
H71 H 0.9532 -0.0682 -0.0441 0.3404 1.0000 Uiso . .
H72 H 0.9184 -0.1254 0.0010 0.3404 1.0000 Uiso . .
H73 H 0.8955 -0.0681 -0.0858 0.3404 1.0000 Uiso . .
H61 H 0.9842 0.0000 0.0901 0.3777 1.0000 Uiso . .
H62 H 0.9486 0.0587 0.1374 0.3777 1.0000 Uiso . .
H12 H 0.8610 -0.1324 0.0521 0.0726 1.0000 Uiso . .
H81 H 0.7881 -0.2085 0.0627 0.0625 1.0000 Uiso . .
H82 H 0.7460 -0.1581 0.0950 0.0625 1.0000 Uiso . .
H92 H 0.8617 -0.2510 0.1680 0.0685 1.0000 Uiso . .
H94 H 0.8651 -0.2517 0.4308 0.0662 1.0000 Uiso . .
H161 H 0.9571 -0.3928 0.4098 0.2285 1.0000 Uiso . .
H162 H 0.9237 -0.3291 0.4516 0.2285 1.0000 Uiso . .
H163 H 0.8993 -0.4071 0.3869 0.2285 1.0000 Uiso . .
H171 H 0.9553 -0.3940 0.2640 0.2016 1.0000 Uiso . .
H172 H 0.9200 -0.3314 0.1938 0.2016 1.0000 Uiso . .
H173 H 0.8976 -0.4092 0.2402 0.2016 1.0000 Uiso . .
H181 H 0.9895 -0.2655 0.3477 0.3614 1.0000 Uiso . .
H182 H 0.9525 -0.2026 0.2807 0.3614 1.0000 Uiso . .
H183 H 0.9551 -0.2003 0.3852 0.3614 1.0000 Uiso . .
H191 H 0.7922 -0.2076 0.4758 0.0559 1.0000 Uiso . .
H192 H 0.7493 -0.1569 0.4071 0.0559 1.0000 Uiso . .
H202 H 0.8655 -0.1312 0.5524 0.0624 1.0000 Uiso . .
H261 H 0.9563 0.0708 0.7373 0.2235 1.0000 Uiso . .
H262 H 0.9205 0.1284 0.6625 0.2235 1.0000 Uiso . .
H263 H 0.8986 0.0666 0.7265 0.2235 1.0000 Uiso . .
H251 H 0.9907 0.0000 0.6258 0.3786 1.0000 Uiso . .
H252 H 0.9558 -0.0587 0.5452 0.3786 1.0000 Uiso . .
H281 H 0.6476 -0.1624 0.4464 0.0978 1.0000 Uiso . .
H282 H 0.6565 -0.2413 0.3845 0.0978 1.0000 Uiso . .
H283 H 0.6095 -0.1803 0.3529 0.0978 1.0000 Uiso . .
H271 H 0.6469 0.1607 -0.0326 0.0930 1.0000 Uiso . .
H272 H 0.6573 0.2408 0.0360 0.0930 1.0000 Uiso . .
H273 H 0.6090 0.1832 0.0257 0.0930 1.0000 Uiso . .
H301 H 0.5312 -0.1619 0.1545 0.1248 1.0000 Uiso . .
H302 H 0.5665 -0.2229 0.1144 0.1248 1.0000 Uiso . .
H303 H 0.5666 -0.2301 0.2177 0.1248 1.0000 Uiso . .
H291 H 0.5776 0.0000 -0.0673 0.1202 1.0000 Uiso . .
H292 H 0.5424 0.0587 -0.0191 0.1202 1.0000 Uiso . .
H311 H 0.5784 0.0000 0.4235 0.1233 1.0000 Uiso . .
H312 H 0.5438 -0.0587 0.3427 0.1233 1.0000 Uiso . .
H3 H 0.7828 0.5569 0.3223 0.0500 0.5000 Uiso . .
H4 H 0.7179 0.5548 0.2879 0.0500 0.5000 Uiso . .
H5 H 0.7174 0.5588 0.1808 0.0500 0.5000 Uiso . .
H6 H 0.7834 0.5500 0.2077 0.0500 0.5000 Uiso . .

loop_
_atom_site_aniso_label
_atom_site_aniso_U_11
_atom_site_aniso_U_22
_atom_site_aniso_U_33
_atom_site_aniso_U_23
_atom_site_aniso_U_13
_atom_site_aniso_U_12
V1 0.0328(5) 0.0489(6) 0.0346(5) 0.0000 0.0068(4) 0.0000
V4 0.0361(5) 0.0700(8) 0.0382(6) 0.0000 0.0067(4) 0.0000
V3 0.0385(5) 0.0588(7) 0.0375(5) 0.0000 0.0091(4) 0.0000
V2 0.0332(5) 0.0717(8) 0.0446(6) 0.0000 0.0061(4) 0.0000
V5 0.0405(4) 0.0532(5) 0.0489(4) -0.0035(4) 0.0089(3) -0.0046(3)
O2 0.041(2) 0.103(5) 0.064(3) 0.0000 0.007(2) 0.0000
O4 0.059(3) 0.089(4) 0.044(2) 0.0000 0.014(2) 0.0000
O7 0.038(2) 0.051(3) 0.039(2) 0.0000 0.0055(16) 0.0000
C23 0.042(3) 0.073(5) 0.045(3) 0.0000 0.003(3) 0.0000
O8 0.0332(19) 0.055(3) 0.039(2) 0.0000 0.0098(16) 0.0000
O9 0.0342(14) 0.0497(18) 0.0441(15) -0.0018(13) 0.0071(11) 0.0004(12)
O14 0.0426(15) 0.062(2) 0.0480(16) 0.0154(16) 0.0074(13) 0.0040(14)
O5 0.053(3) 0.113(5) 0.041(2) 0.0000 0.009(2) 0.0000
O13 0.0457(16) 0.059(2) 0.0500(16) 0.0085(15) 0.0143(13) -0.0039(14)
C20 0.035(3) 0.050(4) 0.037(3) 0.0000 0.004(2) 0.0000
C10 0.042(2) 0.047(3) 0.052(2) 0.001(2) 0.0069(18) 0.0012(19)
C19 0.040(2) 0.051(3) 0.047(2) 0.009(2) 0.0032(18) -0.0002(19)
C21 0.044(2) 0.058(3) 0.039(2) 0.003(2) 0.0081(17) 0.001(2)
C14 0.042(2) 0.052(3) 0.052(2) -0.006(2) 0.0069(19) 0.0012(19)
C2 0.037(2) 0.073(3) 0.040(2) -0.006(2) 0.0122(17) 0.003(2)
O6 0.064(2) 0.059(2) 0.083(2) -0.007(2) 0.0132(19) -0.0074(18)
C8 0.042(2) 0.064(3) 0.047(2) -0.014(2) 0.0135(18) 0.002(2)
O12 0.036(2) 0.094(4) 0.040(2) 0.0000 0.0050(18) 0.0000
O11 0.0403(16) 0.071(2) 0.061(2) -0.0040(18) 0.0103(14) -0.0103(15)
O3 0.053(3) 0.076(4) 0.059(3) 0.0000 0.007(2) 0.0000
C1 0.037(3) 0.080(5) 0.030(3) 0.0000 0.008(2) 0.0000
C9 0.040(2) 0.043(2) 0.048(2) -0.0013(19) 0.0059(17) -0.0017(18)
O10 0.037(2) 0.084(4) 0.048(2) 0.0000 0.0123(18) 0.0000
C4 0.043(4) 0.093(6) 0.062(4) 0.0000 0.023(3) 0.0000
C22 0.052(3) 0.058(3) 0.046(2) 0.006(2) 0.0059(19) 0.000(2)
C12 0.046(3) 0.057(3) 0.071(3) 0.001(3) 0.009(2) 0.012(2)
C3 0.047(3) 0.078(4) 0.060(3) -0.008(3) 0.018(2) 0.007(2)
C15 0.046(3) 0.089(4) 0.090(4) 0.000(4) 0.012(3) 0.017(3)
C27 0.077(4) 0.087(5) 0.061(3) 0.027(3) 0.007(3) 0.013(3)
N1 0.073(5) 0.088(6) 0.077(5) 0.0000 0.012(4) 0.0000
C13 0.048(3) 0.059(3) 0.063(3) -0.014(3) 0.011(2) 0.002(2)
O1 0.0325(19) 0.049(2) 0.0395(19) 0.0000 0.0047(15) 0.0000
C24 0.050(4) 0.079(6) 0.067(5) 0.0000 -0.010(3) 0.0000
C11 0.049(3) 0.055(3) 0.061(3) 0.004(2) 0.007(2) 0.007(2)
C26 0.153(10) 0.183(13) 0.234(15) -0.092(11) -0.138(11) 0.072(9)
C28 0.081(4) 0.082(4) 0.074(4) 0.013(3) 0.029(3) -0.016(3)
C16 0.137(9) 0.264(17) 0.216(13) 0.152(13) 0.089(9) 0.135(11)
C5 0.048(4) 0.122(9) 0.111(8) 0.0000 0.041(5) 0.0000
C17 0.125(8) 0.250(16) 0.146(9) -0.062(10) -0.019(7) 0.125(10)
C29 0.039(4) 0.203(14) 0.049(4) 0.0000 -0.007(3) 0.0000
C30 0.052(3) 0.099(6) 0.161(8) -0.017(5) 0.009(4) -0.024(4)
C31 0.044(4) 0.208(14) 0.055(5) 0.0000 0.023(3) 0.0000
C6 0.030(6) 0.82(8) 0.171(19) 0.0000 0.016(8) 0.0000
C18 0.047(5) 0.147(13) 0.77(5) 0.02(2) 0.033(12) 0.007(6)
C7 0.194(14) 0.236(16) 0.52(4) -0.19(2) 0.29(2) -0.091(13)
C25 0.037(6) 0.72(7) 0.143(15) 0.0000 -0.006(7) 0.0000

loop_
_atom_type_symbol
_atom_type_scat_dispersion_real
_atom_type_scat_dispersion_imag
_atom_type_scat_Cromer_Mann_a1
_atom_type_scat_Cromer_Mann_b1
_atom_type_scat_Cromer_Mann_a2
_atom_type_scat_Cromer_Mann_b2
_atom_type_scat_Cromer_Mann_a3
_atom_type_scat_Cromer_Mann_b3
_atom_type_scat_Cromer_Mann_a4
_atom_type_scat_Cromer_Mann_b4
_atom_type_scat_Cromer_Mann_c
_atom_type_scat_source
C 0.0033 0.0016 2.3100 20.8439 1.0200 10.2075 1.5886 0.5687 0.8650 51.6512 0.2156 'International Tables Vol C 4.2.6.8 and 6.1.1.4'
H 0.0000 0.0000 0.4930 10.5109 0.3229 26.1257 0.1402 3.1424 0.0408 57.7998 0.0030 'International Tables Vol C 4.2.6.8 and 6.1.1.4'
N 0.0061 0.0033 12.2126 0.0057 3.1322 9.8933 2.0125 28.9975 1.1663 0.5826 -11.5290 'International Tables Vol C 4.2.6.8 and 6.1.1.4'
O 0.0106 0.0060 3.0485 13.2771 2.2868 5.7011 1.5463 0.3239 0.8670 32.9089 0.2508 'International Tables Vol C 4.2.6.8 and 6.1.1.4'
V 0.3005 0.5294 10.2971 6.8657 7.3511 0.4385 2.0703 26.8938 2.0571 102.4780 1.2199 'International Tables Vol C 4.2.6.8 and 6.1.1.4'

loop_
_geom_angle_atom_site_label_1
_geom_angle_site_symmetry_1
_geom_angle_atom_site_label_2
_geom_angle_atom_site_label_3
_geom_angle_site_symmetry_3
_geom_angle
_geom_angle_publ_flag
O9 6_555 V1 V5 6_555 39.03(8) yes
O9 6_555 V1 V4 . 87.86(9) yes
V5 6_555 V1 V4 . 63.10(3) yes
O9 6_555 V1 V3 . 87.92(9) yes
V5 6_555 V1 V3 . 63.30(3) yes
V4 . V1 V3 . 95.64(4) yes
O9 6_555 V1 V5 . 134.68(9) yes
V5 6_555 V1 V5 . 95.65(4) yes
V4 . V1 V5 . 63.10(3) yes
V3 . V1 V5 . 63.30(3) yes
O9 6_555 V1 O7 . 89.88(9) yes
V5 6_555 V1 O7 . 88.14(8) yes
V4 . V1 O7 . 134.87(12) yes
V3 . V1 O7 . 39.23(12) yes
V5 . V1 O7 . 88.14(8) yes
O9 6_555 V1 O8 . 89.74(9) yes
V5 6_555 V1 O8 . 87.28(8) yes
V4 . V1 O8 . 38.30(11) yes
V3 . V1 O8 . 133.94(12) yes
V5 . V1 O8 . 87.28(8) yes
O9 6_555 V1 O9 . 173.71(16) yes
V5 6_555 V1 O9 . 134.68(9) yes
V4 . V1 O9 . 87.86(9) yes
V3 . V1 O9 . 87.92(9) yes
V5 . V1 O9 . 39.03(8) yes
O9 6_555 V1 O3 . 93.15(8) yes
V5 6_555 V1 O3 . 132.17(2) yes
V4 . V1 O3 . 131.83(14) yes
V3 . V1 O3 . 132.54(14) yes
V5 . V1 O3 . 132.17(2) yes
O9 6_555 V1 O1 . 86.85(8) yes
V5 6_555 V1 O1 . 47.82(2) yes
V4 . V1 O1 . 47.84(12) yes
V3 . V1 O1 . 47.79(12) yes
V5 . V1 O1 . 47.82(2) yes
O7 . V1 O8 . 173.17(17) yes
O7 . V1 O9 . 89.88(9) yes
O8 . V1 O9 . 89.74(9) yes
O7 . V1 O3 . 93.30(18) yes
O8 . V1 O3 . 93.52(18) yes
O9 . V1 O3 . 93.15(8) yes
O7 . V1 O1 . 87.03(17) yes
O8 . V1 O1 . 86.15(16) yes
O9 . V1 O1 . 86.85(8) yes
O3 . V1 O1 . 179.67(17) yes
O14 6_555 V4 V1 . 81.53(9) yes
O14 6_555 V4 V5 6_555 124.09(10) yes
V1 . V4 V5 6_555 58.41(3) yes
O14 6_555 V4 V2 . 82.54(10) yes
V1 . V4 V2 . 86.42(4) yes
V5 6_555 V4 V2 . 59.63(3) yes
O14 6_555 V4 V5 . 33.98(9) yes
V1 . V4 V5 . 58.41(3) yes
V5 6_555 V4 V5 . 90.11(5) yes
V2 . V4 V5 . 59.63(3) yes
O14 6_555 V4 O8 . 87.30(9) yes
V1 . V4 O8 . 36.30(11) yes
V5 6_555 V4 O8 . 81.86(8) yes
V2 . V4 O8 . 122.72(12) yes
V5 . V4 O8 . 81.86(8) yes
O14 6_555 V4 O14 . 158.04(19) yes
V1 . V4 O14 . 81.53(9) yes
V5 6_555 V4 O14 . 33.98(9) yes
V2 . V4 O14 . 82.54(10) yes
V5 . V4 O14 . 124.09(10) yes
O14 6_555 V4 O5 . 100.93(10) yes
V1 . V4 O5 . 135.14(19) yes
V5 6_555 V4 O5 . 134.88(3) yes
V2 . V4 O5 . 138.44(19) yes
V5 . V4 O5 . 134.88(3) yes
O14 6_555 V4 O12 . 88.45(10) yes
V1 . V4 O12 . 121.19(14) yes
V5 6_555 V4 O12 . 82.29(10) yes
V2 . V4 O12 . 34.76(13) yes
V5 . V4 O12 . 82.29(10) yes
O14 6_555 V4 O1 . 79.02(10) yes
V1 . V4 O1 . 40.20(9) yes
V5 6_555 V4 O1 . 45.09(3) yes
V2 . V4 O1 . 46.22(9) yes
V5 . V4 O1 . 45.09(3) yes
O8 . V4 O14 . 87.30(9) yes
O8 . V4 O5 . 98.8(2) yes
O14 . V4 O5 . 100.93(10) yes
O8 . V4 O12 . 157.49(18) yes
O14 . V4 O12 . 88.45(10) yes
O5 . V4 O12 . 103.7(2) yes
O8 . V4 O1 . 76.50(15) yes
O14 . V4 O1 . 79.02(10) yes
O5 . V4 O1 . 175.3(2) yes
O12 . V4 O1 . 80.99(16) yes
O13 6_555 V3 V1 . 81.71(9) yes
O13 6_555 V3 V5 6_555 33.97(9) yes
V1 . V3 V5 6_555 58.50(3) yes
O13 6_555 V3 V2 . 82.32(10) yes
V1 . V3 V2 . 86.70(4) yes
V5 6_555 V3 V2 . 59.64(3) yes
O13 6_555 V3 V5 . 124.00(10) yes
V1 . V3 V5 . 58.50(3) yes
V5 6_555 V3 V5 . 90.03(5) yes
V2 . V3 V5 . 59.64(3) yes
O13 6_555 V3 O4 . 101.00(10) yes
V1 . V3 O4 . 135.53(19) yes
V5 6_555 V3 O4 . 134.94(3) yes
V2 . V3 O4 . 137.8(2) yes
V5 . V3 O4 . 134.94(3) yes
O13 6_555 V3 O7 . 87.66(10) yes
V1 . V3 O7 . 36.60(11) yes
V5 6_555 V3 O7 . 82.21(8) yes
V2 . V3 O7 . 123.30(12) yes
V5 . V3 O7 . 82.21(8) yes
O13 6_555 V3 O13 . 157.96(19) yes
V1 . V3 O13 . 81.71(9) yes
V5 6_555 V3 O13 . 124.00(10) yes
V2 . V3 O13 . 82.32(10) yes
V5 . V3 O13 . 33.97(9) yes
O13 6_555 V3 O10 . 88.25(10) yes
V1 . V3 O10 . 121.85(14) yes
V5 6_555 V3 O10 . 82.60(10) yes
V2 . V3 O10 . 35.15(14) yes
V5 . V3 O10 . 82.60(10) yes
O13 6_555 V3 O1 . 78.98(10) yes
V1 . V3 O1 . 40.41(9) yes
V5 6_555 V3 O1 . 45.05(3) yes
V2 . V3 O1 . 46.29(9) yes
V5 . V3 O1 . 45.05(3) yes
O4 . V3 O7 . 98.9(2) yes
O4 . V3 O13 . 101.00(10) yes
O7 . V3 O13 . 87.66(10) yes
O4 . V3 O10 . 102.6(2) yes
O7 . V3 O10 . 158.45(18) yes
O13 . V3 O10 . 88.25(10) yes
O4 . V3 O1 . 175.9(2) yes
O7 . V3 O1 . 77.01(15) yes
O13 . V3 O1 . 78.98(10) yes
O10 . V3 O1 . 81.45(16) yes
O11 6_555 V2 V3 . 83.21(10) yes
O11 6_555 V2 V5 6_555 34.37(9) yes
V3 . V2 V5 6_555 60.79(3) yes
O11 6_555 V2 V4 . 82.92(10) yes
V3 . V2 V4 . 91.24(4) yes
V5 6_555 V2 V4 . 60.71(3) yes
O11 6_555 V2 V5 . 125.74(10) yes
V3 . V2 V5 . 60.79(3) yes
V5 6_555 V2 V5 . 91.37(4) yes
V4 . V2 V5 . 60.71(3) yes
O11 6_555 V2 O2 . 99.94(10) yes
V3 . V2 O2 . 132.5(2) yes
V5 6_555 V2 O2 . 134.29(2) yes
V4 . V2 O2 . 136.2(2) yes
V5 . V2 O2 . 134.29(2) yes
O11 6_555 V2 O12 . 88.00(11) yes
V3 . V2 O12 . 125.10(13) yes
V5 6_555 V2 O12 . 82.62(9) yes
V4 . V2 O12 . 33.86(12) yes
V5 . V2 O12 . 82.62(9) yes
O11 6_555 V2 O11 . 160.11(19) yes
V3 . V2 O11 . 83.21(10) yes
V5 6_555 V2 O11 . 125.74(10) yes
V4 . V2 O11 . 82.92(10) yes
V5 . V2 O11 . 34.37(9) yes
O11 6_555 V2 O10 . 88.46(11) yes
V3 . V2 O10 . 34.29(12) yes
V5 6_555 V2 O10 . 83.02(9) yes
V4 . V2 O10 . 125.53(13) yes
V5 . V2 O10 . 83.02(9) yes
O11 6_555 V2 O1 . 80.06(10) yes
V3 . V2 O1 . 45.51(10) yes
V5 6_555 V2 O1 . 45.69(2) yes
V4 . V2 O1 . 45.74(10) yes
V5 . V2 O1 . 45.69(2) yes
O2 . V2 O12 . 102.4(2) yes
O2 . V2 O11 . 99.94(9) yes
O12 . V2 O11 . 88.00(11) yes
O2 . V2 O10 . 98.3(2) yes
O12 . V2 O10 . 159.39(18) yes
O11 . V2 O10 . 88.46(11) yes
O2 . V2 O1 . 178.1(2) yes
O12 . V2 O1 . 79.59(16) yes
O11 . V2 O1 . 80.06(10) yes
O10 . V2 O1 . 79.79(16) yes
O14 6_555 V5 V1 . 81.60(10) yes
O14 6_555 V5 V2 . 82.57(10) yes
V1 . V5 V2 . 86.49(3) yes
O14 6_555 V5 V4 . 33.98(10) yes
V1 . V5 V4 . 58.49(3) yes
V2 . V5 V4 . 59.66(3) yes
O14 6_555 V5 V3 . 123.90(11) yes
V1 . V5 V3 . 58.20(3) yes
V2 . V5 V3 . 59.57(3) yes
V4 . V5 V3 . 89.93(4) yes
O14 6_555 V5 O9 . 87.56(12) yes
V1 . V5 O9 . 36.77(9) yes
V2 . V5 O9 . 123.26(10) yes
V4 . V5 O9 . 82.33(9) yes
V3 . V5 O9 . 81.99(9) yes
O14 6_555 V5 O13 . 157.77(15) yes
V1 . V5 O13 . 81.38(10) yes
V2 . V5 O13 . 82.20(10) yes
V4 . V5 O13 . 123.81(11) yes
V3 . V5 O13 . 33.89(10) yes
O14 6_555 V5 O6 . 100.89(19) yes
V1 . V5 O6 . 135.68(14) yes
V2 . V5 O6 . 137.83(14) yes
V4 . V5 O6 . 134.85(16) yes
V3 . V5 O6 . 135.14(16) yes
O14 6_555 V5 O11 . 88.47(14) yes
V1 . V5 O11 . 121.64(12) yes
V2 . V5 O11 . 35.15(11) yes
V4 . V5 O11 . 82.54(11) yes
V3 . V5 O11 . 82.67(11) yes
O14 6_555 V5 O1 . 79.09(15) yes
V1 . V5 O1 . 40.24(9) yes
V2 . V5 O1 . 46.25(9) yes
V4 . V5 O1 . 45.16(10) yes
V3 . V5 O1 . 44.83(10) yes
O9 . V5 O13 . 87.34(12) yes
O9 . V5 O6 . 98.91(17) yes
O13 . V5 O6 . 101.28(19) yes
O9 . V5 O11 . 158.41(15) yes
O13 . V5 O11 . 88.36(14) yes
O6 . V5 O11 . 102.68(18) yes
O9 . V5 O1 . 77.01(13) yes
O13 . V5 O1 . 78.68(15) yes
O6 . V5 O1 . 175.92(17) yes
O11 . V5 O1 . 81.40(15) yes
V3 . O7 V1 . 104.17(18) yes
V3 . O7 C20 . 136.2(4) yes
V1 . O7 C20 . 119.6(4) yes
C22 6_555 C23 C22 . 117.1(6) yes
C22 6_555 C23 C24 . 121.4(3) yes
C22 . C23 C24 . 121.4(3) yes
V4 . O8 V1 . 105.40(18) yes
V4 . O8 C1 . 135.4(3) yes
V1 . O8 C1 . 119.2(3) yes
V5 . O9 V1 . 104.20(14) yes
V5 . O9 C9 . 136.2(3) yes
V1 . O9 C9 . 119.6(3) yes
V5 6_555 O14 V4 . 112.04(16) yes
V5 6_555 O14 C27 . 119.4(4) yes
V4 . O14 C27 . 118.7(4) yes
V5 . O13 V3 . 112.15(16) yes
V5 . O13 C28 . 117.4(4) yes
V3 . O13 C28 . 118.9(4) yes
C21 6_555 C20 O7 . 119.1(3) yes
C21 6_555 C20 C21 . 121.4(5) yes
O7 . C20 C21 . 119.1(3) yes
C19 . C10 C9 . 121.3(4) yes
C19 . C10 C11 . 120.8(4) yes
C9 . C10 C11 . 117.8(4) yes
C10 . C19 C21 . 112.4(4) yes
C10 . C19 H191 . 109.040 no
C21 . C19 H191 . 108.344 no
C10 . C19 H192 . 109.301 no
C21 . C19 H192 . 109.073 no
H191 . C19 H192 . 108.658 no
C19 . C21 C20 . 121.6(4) yes
C19 . C21 C22 . 120.9(4) yes
C20 . C21 C22 . 117.4(5) yes
C8 . C14 C9 . 121.8(4) yes
C8 . C14 C13 . 120.1(4) yes
C9 . C14 C13 . 117.9(4) yes
C8 . C2 C1 . 122.2(4) yes
C8 . C2 C3 . 120.1(5) yes
C1 . C2 C3 . 117.6(5) yes
C14 . C8 C2 . 112.2(4) yes
C14 . C8 H81 . 108.405 no
C2 . C8 H81 . 108.955 no
C14 . C8 H82 . 109.049 no
C2 . C8 H82 . 109.352 no
H81 . C8 H82 . 108.770 no
V2 . O12 V4 . 111.4(2) yes
V2 . O12 C29 . 124.4(5) yes
V4 . O12 C29 . 124.2(5) yes
V2 . O11 V5 . 110.48(17) yes
V2 . O11 C30 . 123.9(4) yes
V5 . O11 C30 . 125.4(4) yes
C2 6_555 C1 C2 . 121.9(6) yes
C2 6_555 C1 O8 . 118.9(3) yes
C2 . C1 O8 . 118.9(3) yes
C14 . C9 C10 . 121.4(4) yes
C14 . C9 O9 . 118.9(4) yes
C10 . C9 O9 . 119.4(4) yes
V2 . O10 V3 . 110.6(2) yes
V2 . O10 C31 . 122.7(5) yes
V3 . O10 C31 . 126.8(5) yes
C3 6_555 C4 C3 . 117.3(6) yes
C3 6_555 C4 C5 . 121.3(3) yes
C3 . C4 C5 . 121.3(3) yes
C21 . C22 C23 . 123.3(5) yes
C21 . C22 H202 . 118.514 no
C23 . C22 H202 . 118.216 no
C15 . C12 C13 . 121.4(5) yes
C15 . C12 C11 . 122.6(5) yes
C13 . C12 C11 . 116.0(5) yes
C4 . C3 C2 . 122.8(5) yes
C4 . C3 H12 . 118.673 no
C2 . C3 H12 . 118.481 no
C12 . C15 C16 . 112.0(6) yes
C12 . C15 C17 . 112.5(6) yes
C16 . C15 C17 . 103.7(11) yes
C12 . C15 C18 . 108.4(7) yes
C16 . C15 C18 . 111.1(14) yes
C17 . C15 C18 . 108.9(14) yes
O14 . C27 H271 . 109.816 no
O14 . C27 H272 . 110.111 no
H271 . C27 H272 . 109.047 no
O14 . C27 H273 . 109.833 no
H271 . C27 H273 . 108.730 no
H272 . C27 H273 . 109.278 no
H5 . N1 H6 . 74.848 no
H5 . N1 H4 . 66.912 no
H6 . N1 H4 . 114.107 no
H5 . N1 H3 . 109.143 no
H6 . N1 H3 . 72.584 no
H4 . N1 H3 . 72.270 no
C12 . C13 C14 . 123.4(5) yes
C12 . C13 H92 . 118.620 no
C14 . C13 H92 . 117.934 no
V1 . O1 V3 . 91.80(15) yes
V1 . O1 V5 . 91.93(9) yes
V3 . O1 V5 . 90.12(11) yes
V1 . O1 V5 6_555 91.93(9) yes
V3 . O1 V5 6_555 90.12(11) yes
V5 . O1 V5 6_555 176.12(18) yes
V1 . O1 V4 . 91.96(16) yes
V3 . O1 V4 . 176.24(18) yes
V5 . O1 V4 . 89.75(11) yes
V5 6_555 O1 V4 . 89.75(11) yes
V1 . O1 V2 . 180.00(11) yes
V3 . O1 V2 . 88.20(14) yes
V5 . O1 V2 . 88.07(10) yes
V5 6_555 O1 V2 . 88.07(10) yes
V4 . O1 V2 . 88.04(13) yes
C23 . C24 C26 6_555 111.7(6) yes
C23 . C24 C26 . 111.7(6) yes
C26 6_555 C24 C26 . 100.3(16) yes
C23 . C24 C25 . 110.0(10) yes
C26 6_555 C24 C25 . 111.5(9) yes
C26 . C24 C25 . 111.5(9) yes
C10 . C11 C12 . 123.4(5) yes
C10 . C11 H94 . 118.419 no
C12 . C11 H94 . 118.140 no
C24 . C26 H261 . 112.306 no
C24 . C26 H262 . 113.406 no
H261 . C26 H262 . 113.712 no
C24 . C26 H263 . 107.497 no
H261 . C26 H263 . 103.967 no
H262 . C26 H263 . 105.003 no
O13 . C28 H281 . 110.136 no
O13 . C28 H282 . 109.760 no
H281 . C28 H282 . 108.681 no
O13 . C28 H283 . 110.285 no
H281 . C28 H283 . 109.163 no
H282 . C28 H283 . 108.780 no
C15 . C16 H161 . 111.966 no
C15 . C16 H162 . 109.014 no
H161 . C16 H162 . 109.140 no
C15 . C16 H163 . 110.025 no
H161 . C16 H163 . 110.060 no
H162 . C16 H163 . 106.473 no
C4 . C5 C7 6_555 112.1(6) yes
C4 . C5 C6 . 107.2(11) yes
C7 6_555 C5 C6 . 111.4(12) yes
C4 . C5 C7 . 112.1(6) yes
C7 6_555 C5 C7 . 103(2) yes
C6 . C5 C7 . 111.4(12) yes
C15 . C17 H171 . 111.098 no
C15 . C17 H172 . 112.132 no
H171 . C17 H172 . 112.098 no
C15 . C17 H173 . 107.927 no
H171 . C17 H173 . 105.802 no
H172 . C17 H173 . 107.423 no
H292 6_555 C29 O12 . 108.439 no
H292 6_555 C29 H291 . 107.331 no
O12 . C29 H291 . 109.656 no
H292 6_555 C29 H292 . 115.552 no
O12 . C29 H292 . 108.439 no
H291 . C29 H292 . 107.331 no
O11 . C30 H301 . 111.016 no
O11 . C30 H302 . 111.291 no
H301 . C30 H302 . 109.987 no
O11 . C30 H303 . 109.228 no
H301 . C30 H303 . 107.341 no
H302 . C30 H303 . 107.840 no
H312 6_555 C31 O10 . 108.087 no
H312 6_555 C31 H311 . 107.767 no
O10 . C31 H311 . 110.261 no
H312 6_555 C31 H312 . 114.851 no
O10 . C31 H312 . 108.087 no
H311 . C31 H312 . 107.767 no
H62 6_555 C6 C5 . 108.788 no
H62 6_555 C6 H61 . 107.197 no
C5 . C6 H61 . 110.937 no
H62 6_555 C6 H62 . 113.938 no
C5 . C6 H62 . 108.788 no
H61 . C6 H62 . 107.197 no
C15 . C18 H181 . 113.804 no
C15 . C18 H182 . 109.487 no
H181 . C18 H182 . 106.454 no
C15 . C18 H183 . 112.206 no
H181 . C18 H183 . 109.510 no
H182 . C18 H183 . 104.838 no
C5 . C7 H71 . 109.843 no
C5 . C7 H72 . 110.788 no
H71 . C7 H72 . 110.172 no
C5 . C7 H73 . 109.252 no
H71 . C7 H73 . 107.902 no
H72 . C7 H73 . 108.823 no
H252 6_555 C25 C24 . 109.602 no
H252 6_555 C25 H251 . 106.324 no
C24 . C25 H251 . 112.737 no
H252 6_555 C25 H252 . 112.224 no
C24 . C25 H252 . 109.602 no
H251 . C25 H252 . 106.324 no

loop_
_geom_bond_atom_site_label_1
_geom_bond_atom_site_label_2
_geom_bond_site_symmetry_2
_geom_bond_distance
_geom_bond_publ_flag
V1 O9 6_555 1.963(3) yes
V1 V5 6_555 3.1797(12) yes
V1 V4 . 3.1825(15) yes
V1 V3 . 3.1693(15) yes
V1 V5 . 3.1797(12) yes
V1 O7 . 1.949(4) yes
V1 O8 . 1.954(4) yes
V1 O9 . 1.963(3) yes
V1 O3 . 2.227(5) yes
V1 O1 . 2.055(4) yes
V4 O14 6_555 2.007(4) yes
V4 V5 6_555 3.3292(14) yes
V4 V2 . 3.2944(16) yes
V4 V5 . 3.3292(14) yes
V4 O8 . 2.046(4) yes
V4 O14 . 2.007(4) yes
V4 O5 . 1.608(5) yes
V4 O12 . 1.971(4) yes
V4 O1 . 2.361(4) yes
V3 O13 6_555 2.005(4) yes
V3 V5 6_555 3.3315(13) yes
V3 V2 . 3.2909(16) yes
V3 V5 . 3.3315(13) yes
V3 O4 . 1.594(5) yes
V3 O7 . 2.067(4) yes
V3 O13 . 2.005(4) yes
V3 O10 . 1.980(4) yes
V3 O1 . 2.349(4) yes
V2 O11 6_555 2.024(4) yes
V2 V5 6_555 3.2932(13) yes
V2 V5 . 3.2932(13) yes
V2 O2 . 1.604(5) yes
V2 O12 . 2.017(5) yes
V2 O11 . 2.024(4) yes
V2 O10 . 2.024(5) yes
V2 O1 . 2.380(4) yes
V5 O14 6_555 2.007(4) yes
V5 O9 . 2.065(3) yes
V5 O13 . 2.010(3) yes
V5 O6 . 1.597(4) yes
V5 O11 . 1.985(3) yes
V5 O1 . 2.3577(11) yes
O7 C20 . 1.368(7) yes
C23 C22 6_555 1.388(6) yes
C23 C22 . 1.388(6) yes
C23 C24 . 1.546(9) yes
O8 C1 . 1.379(7) yes
O9 C9 . 1.369(5) yes
O14 C27 . 1.409(7) yes
O13 C28 . 1.407(7) yes
C20 C21 6_555 1.408(6) yes
C20 C21 . 1.408(6) yes
C10 C19 . 1.521(7) yes
C10 C9 . 1.397(6) yes
C10 C11 . 1.397(7) yes
C19 C21 . 1.514(7) yes
C19 H191 . 1.007 no
C19 H192 . 1.003 no
C21 C22 . 1.401(6) yes
C14 C8 . 1.525(7) yes
C14 C9 . 1.404(6) yes
C14 C13 . 1.388(7) yes
C2 C8 . 1.517(8) yes
C2 C1 . 1.407(6) yes
C2 C3 . 1.392(7) yes
C8 H81 . 1.006 no
C8 H82 . 1.002 no
O12 C29 . 1.399(9) yes
O11 C30 . 1.379(8) yes
O10 C31 . 1.395(9) yes
C4 C3 6_555 1.397(7) yes
C4 C3 . 1.397(7) yes
C4 C5 . 1.545(10) yes
C22 H202 . 1.001 no
C12 C15 . 1.543(7) yes
C12 C13 . 1.401(8) yes
C12 C11 . 1.395(8) yes
C3 H12 . 1.009 no
C15 C16 . 1.476(13) yes
C15 C17 . 1.498(13) yes
C15 C18 . 1.442(16) yes
C27 H271 . 1.006 no
C27 H272 . 0.999 no
C27 H273 . 1.003 no
N1 H5 . 1.551 no
N1 H6 . 1.498 no
N1 H4 . 1.511 no
N1 H3 . 1.571 no
C13 H92 . 1.013 no
C24 C26 6_555 1.491(14) yes
C24 C26 . 1.491(14) yes
C24 C25 . 1.40(2) yes
C11 H94 . 1.007 no
C26 H261 . 0.983 no
C26 H262 . 0.968 no
C26 H263 . 1.089 no
C28 H281 . 1.003 no
C28 H282 . 1.007 no
C28 H283 . 1.001 no
C16 H161 . 0.979 no
C16 H162 . 1.025 no
C16 H163 . 1.014 no
C5 C7 6_555 1.417(15) yes
C5 C6 . 1.38(2) yes
C5 C7 . 1.417(15) yes
C17 H171 . 0.995 no
C17 H172 . 0.973 no
C17 H173 . 1.052 no
C29 H292 6_555 1.083 no
C29 H291 . 1.008 no
C29 H292 . 1.083 no
C30 H301 . 1.000 no
C30 H302 . 0.994 no
C30 H303 . 1.027 no
C31 H312 6_555 1.088 no
C31 H311 . 0.998 no
C31 H312 . 1.088 no
C6 H62 6_555 1.093 no
C6 H61 . 0.999 no
C6 H62 . 1.093 no
C18 H181 . 0.989 no
C18 H182 . 1.050 no
C18 H183 . 1.011 no
C7 H71 . 1.002 no
C7 H72 . 0.990 no
C7 H73 . 1.018 no
C25 H252 6_555 1.104 no
C25 H251 . 1.000 no
C25 H252 . 1.104 no
